data_1559497
loop_
_publ_author_name
'Gangada, Suneel'
'Ramnagar, Ramya Athira'
'Sangolkar, Akanksha Ashok'
'Pawar, Ravinder'
'Nanubolu, Jagadeesh Babu'
'Roy, Partha'
'Giribabu, Lingamallu'
'Chitta, Raghu'

_publ_section_title
;
 Excitation-Wavelength-Dependent Light-Induced Electron Transfer and
 Twisted Intramolecular Charge Transfer in
 <i>N</i>,<i>N</i>-Bis(4'-<i>tert</i>-butylbiphenyl-4-yl)aniline
 Functionalized Borondipyrromethenes.
;
_journal_issue 47
_journal_name_full 'The journal of physical chemistry. A'
_journal_page_first 9738
_journal_page_last 9750
_journal_paper_doi 10.1021/acs.jpca.0c04789
_journal_volume 124
_journal_year 2020
_chemical_formula_moiety 'C47 H44 B F2 N3'
_chemical_formula_sum 'C47 H44 B F2 N3'
_chemical_formula_weight 699.66
_space_group_crystal_system monoclinic
_space_group_IT_number 14
_space_group_name_Hall '-P 2yn'
_space_group_name_H-M_alt 'P 1 21/n 1'
_atom_sites_solution_hydrogens geom
_audit_creation_method SHELXL-2018/3
_cell_angle_alpha 90
_cell_angle_beta 105.986(2)
_cell_angle_gamma 90
_cell_formula_units_Z 4
_cell_length_a 13.5433(6)
_cell_length_b 14.4891(7)
_cell_length_c 20.4970(9)
_cell_measurement_reflns_used 9927
_cell_measurement_temperature 293(2)
_cell_measurement_theta_max 30.447
_cell_measurement_theta_min 2.5265
_cell_volume 3866.6(3)
_computing_cell_refinement '<i>SAINT</i> (Bruker, 2016)'
_computing_data_collection '<i>APEX3</i> (Bruker, 2016)'
_computing_data_reduction 'Bruker SAINT'
_computing_structure_refinement 'SHELXL-2018/3 (Sheldrick, 2018)'
_computing_structure_solution '<i>SHELXT</i> (Sheldrick, 2015)'
_diffrn_ambient_temperature 293(2)
_diffrn_measured_fraction_theta_full 0.998
_diffrn_measured_fraction_theta_max 0.998
_diffrn_measurement_device_type 'Bruker D8 QUEST PHOTON-100'
_diffrn_measurement_method '\w and \f'
_diffrn_radiation_type MoK\a
_diffrn_radiation_wavelength 0.71073
_diffrn_reflns_av_R_equivalents 0.0480
_diffrn_reflns_av_unetI/netI 0.0452
_diffrn_reflns_Laue_measured_fraction_full 0.998
_diffrn_reflns_Laue_measured_fraction_max 0.998
_diffrn_reflns_limit_h_max 17
_diffrn_reflns_limit_h_min -17
_diffrn_reflns_limit_k_max 18
_diffrn_reflns_limit_k_min -18
_diffrn_reflns_limit_l_max 26
_diffrn_reflns_limit_l_min -26
_diffrn_reflns_number 36145
_diffrn_reflns_point_group_measured_fraction_full 0.998
_diffrn_reflns_point_group_measured_fraction_max 0.998
_diffrn_reflns_theta_full 25.242
_diffrn_reflns_theta_max 27.499
_diffrn_reflns_theta_min 2.145
_diffrn_source microfocus
_exptl_absorpt_coefficient_mu 0.076
_exptl_absorpt_correction_T_max 0.7461
_exptl_absorpt_correction_T_min 0.6400
_exptl_absorpt_correction_type multi-scan
_exptl_absorpt_process_details 'SADABS 2014/5'
_exptl_crystal_density_diffrn 1.202
_exptl_crystal_description block
_exptl_crystal_F_000 1480
_exptl_crystal_size_max 0.320
_exptl_crystal_size_mid 0.210
_exptl_crystal_size_min 0.160
_refine_diff_density_max 0.305
_refine_diff_density_min -0.267
_refine_diff_density_rms 0.057
_refine_ls_extinction_coef 0.0046(10)
_refine_ls_extinction_expression Fc^*^=kFc[1+0.001xFc^2^\l^3^/sin(2\q)]^-1/4^
_refine_ls_extinction_method 'SHELXL-2018/3 (Sheldrick 2018)'
_refine_ls_goodness_of_fit_ref 1.196
_refine_ls_hydrogen_treatment constr
_refine_ls_matrix_type full
_refine_ls_number_parameters 506
_refine_ls_number_reflns 8877
_refine_ls_number_restraints 18
_refine_ls_restrained_S_all 1.198
_refine_ls_R_factor_all 0.1014
_refine_ls_R_factor_gt 0.0620
_refine_ls_shift/su_max 0.000
_refine_ls_shift/su_mean 0.000
_refine_ls_structure_factor_coef Fsqd
_refine_ls_weighting_details 'w=1/[\s^2^(Fo^2^)+(0.1000P)^2^] where P=(Fo^2^+2Fc^2^)/3'
_refine_ls_weighting_scheme calc
_refine_ls_wR_factor_gt 0.1716
_refine_ls_wR_factor_ref 0.1945
_reflns_Friedel_coverage 0.000
_reflns_number_gt 5739
_reflns_number_total 8877
_reflns_threshold_expression 'I > 2\s(I)'
_cod_data_source_file jp0c04789_si_002.cif
_cod_data_source_block KA383_0m
_cod_depositor_comments 'Adding full bibliography for 1559497.cif.'
_cod_original_sg_symbol_H-M 'P 21/n'
_cod_database_code 1559497
_shelx_shelxl_version_number 2018/3
_shelx_space_group_comment
;
The symmetry employed for this shelxl refinement is uniquely defined
by the following loop, which should always be used as a source of
symmetry information in preference to the above space-group names.
They are only intended as comments.
;
_shelx_estimated_absorpt_t_min 0.976
_shelx_estimated_absorpt_t_max 0.988

loop_
_space_group_symop_operation_xyz
'x, y, z'
'-x+1/2, y+1/2, -z+1/2'
'-x, -y, -z'
'x-1/2, -y-1/2, z-1/2'

loop_
_atom_site_label
_atom_site_type_symbol
_atom_site_fract_x
_atom_site_fract_y
_atom_site_fract_z
_atom_site_U_iso_or_equiv
_atom_site_adp_type
_atom_site_occupancy
_atom_site_site_symmetry_order
_atom_site_calc_flag
_atom_site_refinement_flags_posn
_atom_site_refinement_flags_adp
_atom_site_refinement_flags_occupancy
_atom_site_disorder_assembly
_atom_site_disorder_group
F1 F 0.21942(12) 1.06682(9) 0.52534(8) 0.0927(5) Uani 1 1 d . . . . .
F2 F 0.25802(11) 1.05272(9) 0.42542(7) 0.0841(4) Uani 1 1 d . . . . .
N1 N 0.25324(11) 0.40384(10) 0.49282(8) 0.0515(4) Uani 1 1 d . . . . .
N2 N 0.32631(13) 0.94101(10) 0.51203(8) 0.0512(4) Uani 1 1 d . . . . .
N3 N 0.14252(13) 0.94171(11) 0.45188(8) 0.0529(4) Uani 1 1 d . . . . .
C1 C 0.34349(13) 0.35974(12) 0.53275(9) 0.0424(4) Uani 1 1 d . . . . .
C2 C 0.43891(13) 0.39936(12) 0.54031(9) 0.0459(4) Uani 1 1 d . . . . .
H2 H 0.443950 0.453960 0.517590 0.055 Uiso 1 1 calc R U . . .
C3 C 0.52664(13) 0.35918(13) 0.58099(9) 0.0468(4) Uani 1 1 d . . . . .
H3 H 0.589630 0.388070 0.586072 0.056 Uiso 1 1 calc R U . . .
C4 C 0.52306(14) 0.27646(13) 0.61458(8) 0.0446(4) Uani 1 1 d . . . . .
C5 C 0.42737(15) 0.23548(13) 0.60439(10) 0.0529(5) Uani 1 1 d . . . . .
H5 H 0.422762 0.178976 0.624885 0.063 Uiso 1 1 calc R U . . .
C6 C 0.33885(14) 0.27601(13) 0.56479(10) 0.0525(5) Uani 1 1 d . . . . .
H6 H 0.275807 0.247133 0.559523 0.063 Uiso 1 1 calc R U . . .
C7 C 0.61871(15) 0.23500(13) 0.65839(9) 0.0479(5) Uani 1 1 d . . . . .
C8 C 0.69395(17) 0.28883(15) 0.70059(11) 0.0658(6) Uani 1 1 d . . . . .
H8 H 0.682649 0.351850 0.703284 0.079 Uiso 1 1 calc R U . . .
C9 C 0.78556(18) 0.25157(15) 0.73893(11) 0.0680(6) Uani 1 1 d . . . . .
H9 H 0.833969 0.290237 0.766873 0.082 Uiso 1 1 calc R U . . .
C10 C 0.80726(16) 0.15907(15) 0.73699(9) 0.0545(5) Uani 1 1 d . . . . .
C11 C 0.73267(19) 0.10532(16) 0.69505(13) 0.0760(7) Uani 1 1 d . . . . .
H11 H 0.744231 0.042319 0.692532 0.091 Uiso 1 1 calc R U . . .
C12 C 0.64129(18) 0.14195(16) 0.65664(12) 0.0720(7) Uani 1 1 d . . . . .
H12 H 0.593260 0.103013 0.628663 0.086 Uiso 1 1 calc R U . . .
C13 C 0.91047(17) 0.12006(17) 0.77966(10) 0.0646(6) Uani 1 1 d . . . . .
C14 C 0.99931(19) 0.1841(2) 0.77739(14) 0.0964(9) Uani 1 1 d . . . . .
H14A H 1.063012 0.157157 0.802911 0.145 Uiso 1 1 calc R U . . .
H14B H 0.990217 0.242766 0.796693 0.145 Uiso 1 1 calc R U . . .
H14C H 1.000432 0.192483 0.731142 0.145 Uiso 1 1 calc R U . . .
C15 C 0.9075(2) 0.1111(2) 0.85319(12) 0.0940(9) Uani 1 1 d . . . . .
H15A H 0.972319 0.088208 0.880327 0.141 Uiso 1 1 calc R U . . .
H15B H 0.853906 0.069073 0.855712 0.141 Uiso 1 1 calc R U . . .
H15C H 0.894388 0.170522 0.869836 0.141 Uiso 1 1 calc R U . . .
C16 C 0.9334(2) 0.0262(2) 0.75379(14) 0.0975(9) Uani 1 1 d . . . . .
H16A H 1.000645 0.006335 0.779154 0.146 Uiso 1 1 calc R U . . .
H16B H 0.930752 0.030854 0.706618 0.146 Uiso 1 1 calc R U . . .
H16C H 0.883288 -0.017780 0.759290 0.146 Uiso 1 1 calc R U . . .
C17 C 0.16833(13) 0.34956(12) 0.45474(9) 0.0448(4) Uani 1 1 d . . . . .
C18 C 0.18169(15) 0.28274(14) 0.41013(11) 0.0613(6) Uani 1 1 d . . . . .
H18 H 0.246783 0.271713 0.404983 0.074 Uiso 1 1 calc R U . . .
C19 C 0.09890(14) 0.23208(14) 0.37303(10) 0.0555(5) Uani 1 1 d . . . . .
H19 H 0.109103 0.187437 0.342937 0.067 Uiso 1 1 calc R U . . .
C20 C 0.00145(13) 0.24616(11) 0.37958(8) 0.0389(4) Uani 1 1 d . . . . .
C21 C -0.01041(13) 0.31235(12) 0.42582(8) 0.0433(4) Uani 1 1 d . . . . .
H21 H -0.075119 0.322492 0.431872 0.052 Uiso 1 1 calc R U . . .
C22 C 0.07214(13) 0.36345(13) 0.46302(9) 0.0448(4) Uani 1 1 d . . . . .
H22 H 0.062551 0.407398 0.493782 0.054 Uiso 1 1 calc R U . . .
C23 C -0.08760(13) 0.19124(11) 0.33988(8) 0.0382(4) Uani 1 1 d . . . . .
C24 C -0.10234(16) 0.17051(15) 0.27215(9) 0.0576(5) Uani 1 1 d . . . . .
H24 H -0.055019 0.191387 0.250146 0.069 Uiso 1 1 calc R U . . .
C25 C -0.18545(17) 0.11966(15) 0.23649(10) 0.0629(6) Uani 1 1 d . . . . .
H25 H -0.192952 0.107580 0.190823 0.075 Uiso 1 1 calc R U . . .
C26 C -0.25843(15) 0.08579(13) 0.26623(9) 0.0490(5) Uani 1 1 d . . . . .
C27 C -0.24301(16) 0.10657(16) 0.33337(10) 0.0643(6) Uani 1 1 d . . . . .
H27 H -0.289963 0.085306 0.355536 0.077 Uiso 1 1 calc R U . . .
C28 C -0.16018(16) 0.15800(16) 0.36929(9) 0.0604(6) Uani 1 1 d . . . . .
H28 H -0.153218 0.170580 0.414829 0.072 Uiso 1 1 calc R U . . .
C29 C -0.34719(18) 0.02444(17) 0.22717(11) 0.0695(6) Uani 1 1 d . . . . .
C31 C -0.3869(2) 0.0543(2) 0.15352(14) 0.1088(11) Uani 1 1 d . . . . .
H31A H -0.439337 0.012360 0.129751 0.163 Uiso 1 1 calc R U . . .
H31B H -0.331388 0.054127 0.132771 0.163 Uiso 1 1 calc R U . . .
H31C H -0.414973 0.115449 0.151500 0.163 Uiso 1 1 calc R U . . .
C33 C 0.24578(12) 0.50072(12) 0.48946(8) 0.0421(4) Uani 1 1 d . . . . .
C34 C 0.29047(13) 0.55507(12) 0.54605(9) 0.0437(4) Uani 1 1 d . . . . .
H34 H 0.323891 0.526930 0.586950 0.052 Uiso 1 1 calc R U . . .
C35 C 0.28570(13) 0.64970(12) 0.54209(9) 0.0425(4) Uani 1 1 d . . . . .
H35 H 0.316588 0.684478 0.580411 0.051 Uiso 1 1 calc R U . . .
C36 C 0.23569(12) 0.69483(12) 0.48202(8) 0.0384(4) Uani 1 1 d . . . . .
C37 C 0.18789(13) 0.63998(12) 0.42609(9) 0.0441(4) Uani 1 1 d . . . . .
H37 H 0.151792 0.668033 0.385763 0.053 Uiso 1 1 calc R U . . .
C38 C 0.19335(14) 0.54546(12) 0.42971(9) 0.0464(4) Uani 1 1 d . . . . .
H38 H 0.161500 0.510608 0.391630 0.056 Uiso 1 1 calc R U . . .
C39 C 0.23510(13) 0.79662(12) 0.47912(8) 0.0404(4) Uani 1 1 d . . . . .
C40 C 0.32649(14) 0.84511(12) 0.50827(9) 0.0439(4) Uani 1 1 d . . . . .
C41 C 0.42772(15) 0.81480(14) 0.53759(9) 0.0528(5) Uani 1 1 d . . . . .
H41 H 0.450517 0.753983 0.540971 0.063 Uiso 1 1 calc R U . . .
C42 C 0.48676(18) 0.89166(17) 0.56032(12) 0.0676(6) Uani 1 1 d . . . . .
H42 H 0.556555 0.892469 0.582665 0.081 Uiso 1 1 calc R U . . .
C43 C 0.42283(19) 0.96745(16) 0.54369(11) 0.0654(6) Uani 1 1 d . . . . .
H43 H 0.443657 1.028336 0.553089 0.078 Uiso 1 1 calc R U . . .
C44 C 0.14331(14) 0.84517(12) 0.45134(8) 0.0445(4) Uani 1 1 d . . . . .
C45 C 0.04075(15) 0.81533(15) 0.42779(9) 0.0543(5) Uani 1 1 d . . . . .
H45 H 0.018185 0.754456 0.422569 0.065 Uiso 1 1 calc R U . . .
C46 C -0.01985(18) 0.89287(18) 0.41393(12) 0.0691(6) Uani 1 1 d . . . . .
H46 H -0.091025 0.894030 0.397244 0.083 Uiso 1 1 calc R U . . .
C47 C 0.04394(19) 0.96860(17) 0.42924(11) 0.0683(6) Uani 1 1 d . . . . .
H47 H 0.021929 1.029653 0.424563 0.082 Uiso 1 1 calc R U . . .
B1 B 0.2365(2) 1.00558(16) 0.47869(13) 0.0593(6) Uani 1 1 d . . . . .
C30 C -0.2958(7) -0.0723(4) 0.2211(5) 0.099(3) Uani 0.679(18) 1 d . U P A 1
H30A H -0.347875 -0.115481 0.198703 0.149 Uiso 0.679(18) 1 calc R U P A 1
H30B H -0.261451 -0.094744 0.265627 0.149 Uiso 0.679(18) 1 calc R U P A 1
H30C H -0.246927 -0.065210 0.195272 0.149 Uiso 0.679(18) 1 calc R U P A 1
C32 C -0.4294(9) 0.0098(10) 0.2624(6) 0.135(4) Uani 0.679(18) 1 d . U P A 1
H32A H -0.480575 -0.031367 0.236074 0.202 Uiso 0.679(18) 1 calc R U P A 1
H32B H -0.460599 0.067886 0.267387 0.202 Uiso 0.679(18) 1 calc R U P A 1
H32C H -0.399589 -0.016599 0.306438 0.202 Uiso 0.679(18) 1 calc R U P A 1
C30D C -0.3390(18) -0.0711(11) 0.2491(12) 0.124(5) Uani 0.321(18) 1 d . U P A 2
H30D H -0.396222 -0.105413 0.221802 0.186 Uiso 0.321(18) 1 calc R U P A 2
H30E H -0.339315 -0.074199 0.295846 0.186 Uiso 0.321(18) 1 calc R U P A 2
H30F H -0.276190 -0.096901 0.244211 0.186 Uiso 0.321(18) 1 calc R U P A 2
C32D C -0.4490(13) 0.067(2) 0.2452(11) 0.124(6) Uani 0.321(18) 1 d . U P A 2
H32D H -0.508806 0.032889 0.220726 0.186 Uiso 0.321(18) 1 calc R U P A 2
H32E H -0.456901 0.130472 0.232260 0.186 Uiso 0.321(18) 1 calc R U P A 2
H32F H -0.441005 0.061184 0.293021 0.186 Uiso 0.321(18) 1 calc R U P A 2

loop_
_atom_site_aniso_label
_atom_site_aniso_U_11
_atom_site_aniso_U_22
_atom_site_aniso_U_33
_atom_site_aniso_U_23
_atom_site_aniso_U_13
_atom_site_aniso_U_12
F1 0.1042(11) 0.0558(8) 0.1298(12) -0.0337(8) 0.0522(10) 0.0009(8)
F2 0.0908(10) 0.0595(8) 0.1088(10) 0.0336(7) 0.0386(9) 0.0042(7)
N1 0.0339(9) 0.0322(8) 0.0747(11) 0.0002(7) -0.0079(8) -0.0047(7)
N2 0.0608(11) 0.0377(9) 0.0582(9) -0.0034(7) 0.0217(8) -0.0069(8)
N3 0.0579(11) 0.0423(9) 0.0625(10) 0.0075(7) 0.0232(8) 0.0133(8)
C1 0.0341(9) 0.0335(9) 0.0520(10) -0.0008(7) -0.0010(8) -0.0009(8)
C2 0.0380(10) 0.0396(10) 0.0560(10) 0.0095(8) 0.0061(8) -0.0019(8)
C3 0.0321(9) 0.0476(11) 0.0558(10) 0.0034(8) 0.0039(8) -0.0022(8)
C4 0.0436(10) 0.0427(10) 0.0430(9) -0.0001(7) 0.0043(8) 0.0045(8)
C5 0.0521(12) 0.0374(10) 0.0629(11) 0.0094(8) 0.0052(10) -0.0018(9)
C6 0.0387(10) 0.0409(11) 0.0720(12) 0.0066(9) 0.0054(9) -0.0077(9)
C7 0.0482(11) 0.0478(11) 0.0431(9) 0.0026(8) 0.0050(8) 0.0067(9)
C8 0.0628(14) 0.0477(12) 0.0722(13) -0.0052(10) -0.0060(11) 0.0099(11)
C9 0.0603(14) 0.0561(14) 0.0689(13) -0.0052(10) -0.0136(11) 0.0071(11)
C10 0.0530(12) 0.0587(13) 0.0446(10) 0.0045(9) 0.0013(9) 0.0112(10)
C11 0.0748(16) 0.0452(13) 0.0887(16) 0.0011(11) -0.0097(13) 0.0167(12)
C12 0.0662(15) 0.0494(13) 0.0790(15) -0.0032(11) -0.0157(12) 0.0036(12)
C13 0.0574(13) 0.0751(15) 0.0537(11) 0.0105(10) 0.0023(10) 0.0226(12)
C14 0.0576(16) 0.125(3) 0.0941(19) 0.0149(17) 0.0008(14) 0.0060(16)
C15 0.0783(17) 0.138(3) 0.0585(14) 0.0280(15) 0.0068(13) 0.0487(17)
C16 0.088(2) 0.097(2) 0.0981(19) 0.0031(16) 0.0098(15) 0.0452(17)
C17 0.0330(9) 0.0329(10) 0.0601(11) 0.0020(8) -0.0014(8) -0.0048(8)
C18 0.0345(10) 0.0545(13) 0.0937(15) -0.0165(11) 0.0155(10) -0.0062(9)
C19 0.0431(11) 0.0478(12) 0.0747(13) -0.0199(9) 0.0151(10) -0.0068(9)
C20 0.0336(9) 0.0355(9) 0.0432(9) 0.0034(7) 0.0033(7) -0.0030(7)
C21 0.0332(9) 0.0469(11) 0.0476(9) -0.0027(8) 0.0075(8) -0.0049(8)
C22 0.0388(10) 0.0416(10) 0.0486(10) -0.0056(8) 0.0033(8) -0.0033(8)
C23 0.0363(9) 0.0341(9) 0.0402(9) 0.0005(7) 0.0037(7) -0.0031(7)
C24 0.0593(13) 0.0663(14) 0.0513(11) -0.0102(9) 0.0219(10) -0.0207(11)
C25 0.0698(14) 0.0745(15) 0.0429(10) -0.0185(10) 0.0128(10) -0.0237(12)
C26 0.0454(11) 0.0478(11) 0.0489(10) -0.0068(8) 0.0049(9) -0.0097(9)
C27 0.0569(13) 0.0861(17) 0.0521(11) -0.0126(10) 0.0189(10) -0.0349(12)
C28 0.0574(13) 0.0827(16) 0.0402(9) -0.0111(9) 0.0119(9) -0.0264(11)
C29 0.0633(15) 0.0735(16) 0.0631(13) -0.0187(11) 0.0029(11) -0.0276(13)
C31 0.0778(19) 0.140(3) 0.0817(18) -0.0106(17) -0.0233(15) -0.0286(19)
C33 0.0296(9) 0.0342(9) 0.0566(10) 0.0021(8) 0.0018(8) -0.0034(7)
C34 0.0380(10) 0.0404(10) 0.0465(9) 0.0054(7) 0.0013(8) -0.0017(8)
C35 0.0400(10) 0.0381(10) 0.0447(9) -0.0004(7) 0.0040(8) -0.0043(8)
C36 0.0339(9) 0.0348(9) 0.0451(9) 0.0010(7) 0.0086(7) -0.0019(7)
C37 0.0380(10) 0.0422(10) 0.0462(9) 0.0058(8) 0.0016(8) 0.0013(8)
C38 0.0396(10) 0.0411(10) 0.0499(10) -0.0047(8) -0.0020(8) -0.0024(8)
C39 0.0441(10) 0.0368(9) 0.0416(9) 0.0013(7) 0.0142(8) 0.0010(8)
C40 0.0479(11) 0.0362(10) 0.0488(10) -0.0005(7) 0.0154(8) -0.0020(8)
C41 0.0458(11) 0.0504(12) 0.0601(11) -0.0002(9) 0.0112(9) -0.0067(9)
C42 0.0533(13) 0.0677(16) 0.0750(14) 0.0042(11) 0.0065(11) -0.0178(12)
C43 0.0733(16) 0.0526(13) 0.0703(13) -0.0101(10) 0.0197(12) -0.0236(12)
C44 0.0470(11) 0.0420(10) 0.0461(9) 0.0052(7) 0.0157(8) 0.0053(9)
C45 0.0466(11) 0.0591(13) 0.0551(11) 0.0056(9) 0.0106(9) 0.0059(10)
C46 0.0493(13) 0.0829(18) 0.0735(14) 0.0115(12) 0.0142(11) 0.0214(13)
C47 0.0706(15) 0.0594(15) 0.0780(15) 0.0106(11) 0.0258(12) 0.0255(13)
B1 0.0719(17) 0.0365(12) 0.0770(16) 0.0008(11) 0.0331(14) 0.0018(12)
C30 0.107(5) 0.058(3) 0.108(5) -0.020(3) -0.014(3) -0.026(3)
C32 0.113(6) 0.171(9) 0.129(5) -0.053(6) 0.048(4) -0.106(7)
C30D 0.126(10) 0.098(8) 0.138(10) -0.017(8) 0.018(8) -0.052(8)
C32D 0.066(7) 0.203(16) 0.104(10) -0.075(11) 0.023(6) -0.085(11)

loop_
_atom_type_symbol
_atom_type_description
_atom_type_scat_dispersion_real
_atom_type_scat_dispersion_imag
_atom_type_scat_source
C C 0.0033 0.0016 'International Tables Vol C Tables 4.2.6.8 and 6.1.1.4'
H H 0.0000 0.0000 'International Tables Vol C Tables 4.2.6.8 and 6.1.1.4'
N N 0.0061 0.0033 'International Tables Vol C Tables 4.2.6.8 and 6.1.1.4'
B B 0.0013 0.0007 'International Tables Vol C Tables 4.2.6.8 and 6.1.1.4'
F F 0.0171 0.0103 'International Tables Vol C Tables 4.2.6.8 and 6.1.1.4'

loop_
_geom_angle_atom_site_label_1
_geom_angle_atom_site_label_2
_geom_angle_atom_site_label_3
_geom_angle
_geom_angle_site_symmetry_1
_geom_angle_site_symmetry_3
_geom_angle_publ_flag
C33 N1 C1 121.01(13) . . ?
C33 N1 C17 118.97(13) . . ?
C1 N1 C17 120.02(14) . . ?
C43 N2 C40 107.15(17) . . ?
C43 N2 B1 125.85(18) . . ?
C40 N2 B1 126.60(16) . . ?
C47 N3 C44 107.22(18) . . ?
C47 N3 B1 126.22(18) . . ?
C44 N3 B1 126.41(16) . . ?
C2 C1 C6 118.17(16) . . ?
C2 C1 N1 120.43(15) . . ?
C6 C1 N1 121.40(15) . . ?
C3 C2 C1 121.03(16) . . ?
C3 C2 H2 119.5 . . ?
C1 C2 H2 119.5 . . ?
C2 C3 C4 121.47(17) . . ?
C2 C3 H3 119.3 . . ?
C4 C3 H3 119.3 . . ?
C5 C4 C3 116.94(16) . . ?
C5 C4 C7 122.73(17) . . ?
C3 C4 C7 120.32(17) . . ?
C6 C5 C4 122.01(17) . . ?
C6 C5 H5 119.0 . . ?
C4 C5 H5 119.0 . . ?
C5 C6 C1 120.30(17) . . ?
C5 C6 H6 119.8 . . ?
C1 C6 H6 119.8 . . ?
C8 C7 C12 115.82(17) . . ?
C8 C7 C4 121.36(17) . . ?
C12 C7 C4 122.70(17) . . ?
C7 C8 C9 121.8(2) . . ?
C7 C8 H8 119.1 . . ?
C9 C8 H8 119.1 . . ?
C10 C9 C8 122.0(2) . . ?
C10 C9 H9 119.0 . . ?
C8 C9 H9 119.0 . . ?
C11 C10 C9 116.38(18) . . ?
C11 C10 C13 122.96(19) . . ?
C9 C10 C13 120.66(19) . . ?
C10 C11 C12 122.0(2) . . ?
C10 C11 H11 119.0 . . ?
C12 C11 H11 119.0 . . ?
C11 C12 C7 122.0(2) . . ?
C11 C12 H12 119.0 . . ?
C7 C12 H12 119.0 . . ?
C16 C13 C15 109.4(2) . . ?
C16 C13 C14 107.1(2) . . ?
C15 C13 C14 108.5(2) . . ?
C16 C13 C10 111.78(19) . . ?
C15 C13 C10 109.03(18) . . ?
C14 C13 C10 111.05(19) . . ?
C13 C14 H14A 109.5 . . ?
C13 C14 H14B 109.5 . . ?
H14A C14 H14B 109.5 . . ?
C13 C14 H14C 109.5 . . ?
H14A C14 H14C 109.5 . . ?
H14B C14 H14C 109.5 . . ?
C13 C15 H15A 109.5 . . ?
C13 C15 H15B 109.5 . . ?
H15A C15 H15B 109.5 . . ?
C13 C15 H15C 109.5 . . ?
H15A C15 H15C 109.5 . . ?
H15B C15 H15C 109.5 . . ?
C13 C16 H16A 109.5 . . ?
C13 C16 H16B 109.5 . . ?
H16A C16 H16B 109.5 . . ?
C13 C16 H16C 109.5 . . ?
H16A C16 H16C 109.5 . . ?
H16B C16 H16C 109.5 . . ?
C22 C17 C18 119.16(16) . . ?
C22 C17 N1 119.86(17) . . ?
C18 C17 N1 120.98(17) . . ?
C17 C18 C19 120.28(18) . . ?
C17 C18 H18 119.9 . . ?
C19 C18 H18 119.9 . . ?
C20 C19 C18 121.48(18) . . ?
C20 C19 H19 119.3 . . ?
C18 C19 H19 119.3 . . ?
C19 C20 C21 117.57(16) . . ?
C19 C20 C23 121.45(16) . . ?
C21 C20 C23 120.97(15) . . ?
C22 C21 C20 121.24(16) . . ?
C22 C21 H21 119.4 . . ?
C20 C21 H21 119.4 . . ?
C17 C22 C21 120.25(17) . . ?
C17 C22 H22 119.9 . . ?
C21 C22 H22 119.9 . . ?
C28 C23 C24 116.25(16) . . ?
C28 C23 C20 121.20(15) . . ?
C24 C23 C20 122.55(16) . . ?
C25 C24 C23 121.45(18) . . ?
C25 C24 H24 119.3 . . ?
C23 C24 H24 119.3 . . ?
C24 C25 C26 122.31(17) . . ?
C24 C25 H25 118.8 . . ?
C26 C25 H25 118.8 . . ?
C27 C26 C25 115.77(17) . . ?
C27 C26 C29 122.29(18) . . ?
C25 C26 C29 121.85(17) . . ?
C26 C27 C28 122.19(19) . . ?
C26 C27 H27 118.9 . . ?
C28 C27 H27 118.9 . . ?
C23 C28 C27 122.02(17) . . ?
C23 C28 H28 119.0 . . ?
C27 C28 H28 119.0 . . ?
C30D C29 C31 123.8(9) . . ?
C32 C29 C31 114.4(6) . . ?
C30D C29 C26 114.2(7) . . ?
C32 C29 C26 114.2(4) . . ?
C31 C29 C26 111.5(2) . . ?
C32 C29 C30 108.2(5) . . ?
C31 C29 C30 102.5(4) . . ?
C26 C29 C30 104.8(3) . . ?
C30D C29 C32D 106.4(9) . . ?
C31 C29 C32D 91.6(9) . . ?
C26 C29 C32D 104.7(6) . . ?
C29 C31 H31A 109.5 . . ?
C29 C31 H31B 109.5 . . ?
H31A C31 H31B 109.5 . . ?
C29 C31 H31C 109.5 . . ?
H31A C31 H31C 109.5 . . ?
H31B C31 H31C 109.5 . . ?
C38 C33 C34 117.85(16) . . ?
C38 C33 N1 121.26(15) . . ?
C34 C33 N1 120.89(15) . . ?
C35 C34 C33 120.78(15) . . ?
C35 C34 H34 119.6 . . ?
C33 C34 H34 119.6 . . ?
C34 C35 C36 121.59(16) . . ?
C34 C35 H35 119.2 . . ?
C36 C35 H35 119.2 . . ?
C35 C36 C37 117.39(16) . . ?
C35 C36 C39 120.02(14) . . ?
C37 C36 C39 122.59(14) . . ?
C38 C37 C36 121.12(15) . . ?
C38 C37 H37 119.4 . . ?
C36 C37 H37 119.4 . . ?
C37 C38 C33 121.21(16) . . ?
C37 C38 H38 119.4 . . ?
C33 C38 H38 119.4 . . ?
C44 C39 C40 119.96(16) . . ?
C44 C39 C36 120.72(15) . . ?
C40 C39 C36 119.21(15) . . ?
N2 C40 C39 120.52(16) . . ?
N2 C40 C41 107.71(16) . . ?
C39 C40 C41 131.76(17) . . ?
C42 C41 C40 107.41(19) . . ?
C42 C41 H41 126.3 . . ?
C40 C41 H41 126.3 . . ?
C41 C42 C43 107.1(2) . . ?
C41 C42 H42 126.5 . . ?
C43 C42 H42 126.5 . . ?
N2 C43 C42 110.63(19) . . ?
N2 C43 H43 124.7 . . ?
C42 C43 H43 124.7 . . ?
N3 C44 C39 120.34(16) . . ?
N3 C44 C45 107.51(16) . . ?
C39 C44 C45 131.67(18) . . ?
C46 C45 C44 107.3(2) . . ?
C46 C45 H45 126.4 . . ?
C44 C45 H45 126.4 . . ?
C45 C46 C47 107.6(2) . . ?
C45 C46 H46 126.2 . . ?
C47 C46 H46 126.2 . . ?
N3 C47 C46 110.4(2) . . ?
N3 C47 H47 124.8 . . ?
C46 C47 H47 124.8 . . ?
F1 B1 F2 110.08(19) . . ?
F1 B1 N2 110.43(19) . . ?
F2 B1 N2 109.76(18) . . ?
F1 B1 N3 110.77(19) . . ?
F2 B1 N3 110.24(19) . . ?
N2 B1 N3 105.46(16) . . ?
C29 C30 H30A 109.5 . . ?
C29 C30 H30B 109.5 . . ?
H30A C30 H30B 109.5 . . ?
C29 C30 H30C 109.5 . . ?
H30A C30 H30C 109.5 . . ?
H30B C30 H30C 109.5 . . ?
C29 C32 H32A 109.5 . . ?
C29 C32 H32B 109.5 . . ?
H32A C32 H32B 109.5 . . ?
C29 C32 H32C 109.5 . . ?
H32A C32 H32C 109.5 . . ?
H32B C32 H32C 109.5 . . ?
C29 C30D H30D 109.5 . . ?
C29 C30D H30E 109.5 . . ?
H30D C30D H30E 109.5 . . ?
C29 C30D H30F 109.5 . . ?
H30D C30D H30F 109.5 . . ?
H30E C30D H30F 109.5 . . ?
C29 C32D H32D 109.5 . . ?
C29 C32D H32E 109.5 . . ?
H32D C32D H32E 109.5 . . ?
C29 C32D H32F 109.5 . . ?
H32D C32D H32F 109.5 . . ?
H32E C32D H32F 109.5 . . ?

loop_
_geom_bond_atom_site_label_1
_geom_bond_atom_site_label_2
_geom_bond_distance
_geom_bond_site_symmetry_2
_geom_bond_publ_flag
F1 B1 1.370(3) . ?
F2 B1 1.385(3) . ?
N1 C33 1.408(2) . ?
N1 C1 1.422(2) . ?
N1 C17 1.434(2) . ?
N2 C43 1.345(3) . ?
N2 C40 1.392(2) . ?
N2 B1 1.537(3) . ?
N3 C47 1.345(3) . ?
N3 C44 1.399(2) . ?
N3 B1 1.547(3) . ?
C1 C2 1.383(2) . ?
C1 C6 1.389(2) . ?
C2 C3 1.379(2) . ?
C2 H2 0.9300 . ?
C3 C4 1.390(3) . ?
C3 H3 0.9300 . ?
C4 C5 1.388(3) . ?
C4 C7 1.485(2) . ?
C5 C6 1.380(3) . ?
C5 H5 0.9300 . ?
C6 H6 0.9300 . ?
C7 C8 1.382(3) . ?
C7 C12 1.385(3) . ?
C8 C9 1.382(3) . ?
C8 H8 0.9300 . ?
C9 C10 1.375(3) . ?
C9 H9 0.9300 . ?
C10 C11 1.374(3) . ?
C10 C13 1.538(3) . ?
C11 C12 1.377(3) . ?
C11 H11 0.9300 . ?
C12 H12 0.9300 . ?
C13 C16 1.522(4) . ?
C13 C15 1.524(3) . ?
C13 C14 1.530(4) . ?
C14 H14A 0.9600 . ?
C14 H14B 0.9600 . ?
C14 H14C 0.9600 . ?
C15 H15A 0.9600 . ?
C15 H15B 0.9600 . ?
C15 H15C 0.9600 . ?
C16 H16A 0.9600 . ?
C16 H16B 0.9600 . ?
C16 H16C 0.9600 . ?
C17 C22 1.374(2) . ?
C17 C18 1.377(3) . ?
C18 C19 1.380(3) . ?
C18 H18 0.9300 . ?
C19 C20 1.378(3) . ?
C19 H19 0.9300 . ?
C20 C21 1.388(2) . ?
C20 C23 1.487(2) . ?
C21 C22 1.382(2) . ?
C21 H21 0.9300 . ?
C22 H22 0.9300 . ?
C23 C28 1.374(3) . ?
C23 C24 1.380(2) . ?
C24 C25 1.375(3) . ?
C24 H24 0.9300 . ?
C25 C26 1.386(3) . ?
C25 H25 0.9300 . ?
C26 C27 1.367(3) . ?
C26 C29 1.532(3) . ?
C27 C28 1.379(3) . ?
C27 H27 0.9300 . ?
C28 H28 0.9300 . ?
C29 C30D 1.450(15) . ?
C29 C32 1.500(10) . ?
C29 C31 1.519(4) . ?
C29 C30 1.585(7) . ?
C29 C32D 1.64(2) . ?
C31 H31A 0.9600 . ?
C31 H31B 0.9600 . ?
C31 H31C 0.9600 . ?
C33 C38 1.395(2) . ?
C33 C34 1.395(2) . ?
C34 C35 1.374(2) . ?
C34 H34 0.9300 . ?
C35 C36 1.394(2) . ?
C35 H35 0.9300 . ?
C36 C37 1.399(2) . ?
C36 C39 1.476(2) . ?
C37 C38 1.372(2) . ?
C37 H37 0.9300 . ?
C38 H38 0.9300 . ?
C39 C44 1.405(2) . ?
C39 C40 1.405(2) . ?
C40 C41 1.407(3) . ?
C41 C42 1.375(3) . ?
C41 H41 0.9300 . ?
C42 C43 1.382(3) . ?
C42 H42 0.9300 . ?
C43 H43 0.9300 . ?
C44 C45 1.407(3) . ?
C45 C46 1.374(3) . ?
C45 H45 0.9300 . ?
C46 C47 1.378(3) . ?
C46 H46 0.9300 . ?
C47 H47 0.9300 . ?
C30 H30A 0.9600 . ?
C30 H30B 0.9600 . ?
C30 H30C 0.9600 . ?
C32 H32A 0.9600 . ?
C32 H32B 0.9600 . ?
C32 H32C 0.9600 . ?
C30D H30D 0.9600 . ?
C30D H30E 0.9600 . ?
C30D H30F 0.9600 . ?
C32D H32D 0.9600 . ?
C32D H32E 0.9600 . ?
C32D H32F 0.9600 . ?

loop_
_geom_torsion_atom_site_label_1
_geom_torsion_atom_site_label_2
_geom_torsion_atom_site_label_3
_geom_torsion_atom_site_label_4
_geom_torsion
_geom_torsion_site_symmetry_1
_geom_torsion_site_symmetry_2
_geom_torsion_site_symmetry_3
_geom_torsion_site_symmetry_4
_geom_torsion_publ_flag
C33 N1 C1 C2 -33.4(3) . . . . ?
C17 N1 C1 C2 146.11(18) . . . . ?
C33 N1 C1 C6 147.01(19) . . . . ?
C17 N1 C1 C6 -33.5(3) . . . . ?
C6 C1 C2 C3 -2.9(3) . . . . ?
N1 C1 C2 C3 177.46(17) . . . . ?
C1 C2 C3 C4 1.6(3) . . . . ?
C2 C3 C4 C5 1.0(3) . . . . ?
C2 C3 C4 C7 -179.65(17) . . . . ?
C3 C4 C5 C6 -2.3(3) . . . . ?
C7 C4 C5 C6 178.43(18) . . . . ?
C4 C5 C6 C1 0.9(3) . . . . ?
C2 C1 C6 C5 1.7(3) . . . . ?
N1 C1 C6 C5 -178.69(17) . . . . ?
C5 C4 C7 C8 -140.1(2) . . . . ?
C3 C4 C7 C8 40.6(3) . . . . ?
C5 C4 C7 C12 44.1(3) . . . . ?
C3 C4 C7 C12 -135.2(2) . . . . ?
C12 C7 C8 C9 -0.5(3) . . . . ?
C4 C7 C8 C9 -176.6(2) . . . . ?
C7 C8 C9 C10 0.4(4) . . . . ?
C8 C9 C10 C11 -0.3(4) . . . . ?
C8 C9 C10 C13 179.3(2) . . . . ?
C9 C10 C11 C12 0.4(4) . . . . ?
C13 C10 C11 C12 -179.2(2) . . . . ?
C10 C11 C12 C7 -0.6(4) . . . . ?
C8 C7 C12 C11 0.6(3) . . . . ?
C4 C7 C12 C11 176.6(2) . . . . ?
C11 C10 C13 C16 18.1(3) . . . . ?
C9 C10 C13 C16 -161.4(2) . . . . ?
C11 C10 C13 C15 -103.0(3) . . . . ?
C9 C10 C13 C15 77.5(3) . . . . ?
C11 C10 C13 C14 137.6(3) . . . . ?
C9 C10 C13 C14 -42.0(3) . . . . ?
C33 N1 C17 C22 -54.7(2) . . . . ?
C1 N1 C17 C22 125.84(19) . . . . ?
C33 N1 C17 C18 125.9(2) . . . . ?
C1 N1 C17 C18 -53.6(3) . . . . ?
C22 C17 C18 C19 1.6(3) . . . . ?
N1 C17 C18 C19 -178.96(18) . . . . ?
C17 C18 C19 C20 -0.3(3) . . . . ?
C18 C19 C20 C21 -1.0(3) . . . . ?
C18 C19 C20 C23 -179.68(18) . . . . ?
C19 C20 C21 C22 1.2(3) . . . . ?
C23 C20 C21 C22 179.81(15) . . . . ?
C18 C17 C22 C21 -1.5(3) . . . . ?
N1 C17 C22 C21 179.08(16) . . . . ?
C20 C21 C22 C17 0.1(3) . . . . ?
C19 C20 C23 C28 137.8(2) . . . . ?
C21 C20 C23 C28 -40.8(2) . . . . ?
C19 C20 C23 C24 -42.1(3) . . . . ?
C21 C20 C23 C24 139.34(19) . . . . ?
C28 C23 C24 C25 0.2(3) . . . . ?
C20 C23 C24 C25 -179.91(19) . . . . ?
C23 C24 C25 C26 -0.5(3) . . . . ?
C24 C25 C26 C27 0.4(3) . . . . ?
C24 C25 C26 C29 -176.3(2) . . . . ?
C25 C26 C27 C28 0.0(3) . . . . ?
C29 C26 C27 C28 176.7(2) . . . . ?
C24 C23 C28 C27 0.2(3) . . . . ?
C20 C23 C28 C27 -179.7(2) . . . . ?
C26 C27 C28 C23 -0.3(4) . . . . ?
C27 C26 C29 C30D -67.2(14) . . . . ?
C25 C26 C29 C30D 109.2(14) . . . . ?
C27 C26 C29 C32 14.9(8) . . . . ?
C25 C26 C29 C32 -168.6(7) . . . . ?
C27 C26 C29 C31 146.5(3) . . . . ?
C25 C26 C29 C31 -37.0(3) . . . . ?
C27 C26 C29 C30 -103.3(5) . . . . ?
C25 C26 C29 C30 73.1(5) . . . . ?
C27 C26 C29 C32D 48.8(11) . . . . ?
C25 C26 C29 C32D -134.8(11) . . . . ?
C1 N1 C33 C38 144.46(18) . . . . ?
C17 N1 C33 C38 -35.0(3) . . . . ?
C1 N1 C33 C34 -35.8(3) . . . . ?
C17 N1 C33 C34 144.75(18) . . . . ?
C38 C33 C34 C35 -2.2(3) . . . . ?
N1 C33 C34 C35 178.05(16) . . . . ?
C33 C34 C35 C36 0.5(3) . . . . ?
C34 C35 C36 C37 1.7(3) . . . . ?
C34 C35 C36 C39 -178.00(16) . . . . ?
C35 C36 C37 C38 -2.3(3) . . . . ?
C39 C36 C37 C38 177.38(16) . . . . ?
C36 C37 C38 C33 0.7(3) . . . . ?
C34 C33 C38 C37 1.5(3) . . . . ?
N1 C33 C38 C37 -178.66(17) . . . . ?
C35 C36 C39 C44 -131.95(17) . . . . ?
C37 C36 C39 C44 48.4(2) . . . . ?
C35 C36 C39 C40 44.2(2) . . . . ?
C37 C36 C39 C40 -135.48(17) . . . . ?
C43 N2 C40 C39 178.33(16) . . . . ?
B1 N2 C40 C39 -8.6(3) . . . . ?
C43 N2 C40 C41 -1.36(19) . . . . ?
B1 N2 C40 C41 171.73(17) . . . . ?
C44 C39 C40 N2 2.2(2) . . . . ?
C36 C39 C40 N2 -173.93(15) . . . . ?
C44 C39 C40 C41 -178.16(18) . . . . ?
C36 C39 C40 C41 5.7(3) . . . . ?
N2 C40 C41 C42 1.6(2) . . . . ?
C39 C40 C41 C42 -177.99(19) . . . . ?
C40 C41 C42 C43 -1.3(2) . . . . ?
C40 N2 C43 C42 0.6(2) . . . . ?
B1 N2 C43 C42 -172.59(19) . . . . ?
C41 C42 C43 N2 0.5(3) . . . . ?
C47 N3 C44 C39 -173.36(17) . . . . ?
B1 N3 C44 C39 2.4(3) . . . . ?
C47 N3 C44 C45 -0.4(2) . . . . ?
B1 N3 C44 C45 175.34(17) . . . . ?
C40 C39 C44 N3 0.7(2) . . . . ?
C36 C39 C44 N3 176.78(15) . . . . ?
C40 C39 C44 C45 -170.35(18) . . . . ?
C36 C39 C44 C45 5.8(3) . . . . ?
N3 C44 C45 C46 0.6(2) . . . . ?
C39 C44 C45 C46 172.45(19) . . . . ?
C44 C45 C46 C47 -0.5(2) . . . . ?
C44 N3 C47 C46 0.0(2) . . . . ?
B1 N3 C47 C46 -175.69(19) . . . . ?
C45 C46 C47 N3 0.3(3) . . . . ?
C43 N2 B1 F1 -58.5(3) . . . . ?
C40 N2 B1 F1 129.68(19) . . . . ?
C43 N2 B1 F2 63.1(3) . . . . ?
C40 N2 B1 F2 -108.8(2) . . . . ?
C43 N2 B1 N3 -178.19(17) . . . . ?
C40 N2 B1 N3 10.0(2) . . . . ?
C47 N3 B1 F1 48.6(3) . . . . ?
C44 N3 B1 F1 -126.3(2) . . . . ?
C47 N3 B1 F2 -73.5(3) . . . . ?
C44 N3 B1 F2 111.6(2) . . . . ?
C47 N3 B1 N2 168.09(18) . . . . ?
C44 N3 B1 N2 -6.8(2) . . . . ?
